data_7715483
loop_
_publ_author_name
'Pearce, Kyle G.'
'Morris, Louis J.'
'Robinson, Thomas P.'
'Johnson, Andrew L.'
'Mahon, Mary F.'
'Hill, Michael S.'

_publ_section_title
;
 From alkaline earth to coinage metal carboranyls.
;
_journal_issue 15
_journal_name_full 'Dalton transactions (Cambridge, England : 2003)'
_journal_page_first 6653
_journal_page_last 6659
_journal_paper_doi 10.1039/d4dt00478g
_journal_volume 53
_journal_year 2024
_chemical_formula_moiety 'C35 H60 B10 Ca N2 O'
_chemical_formula_sum 'C35 H60 B10 Ca N2 O'
_chemical_formula_weight 673.03
_space_group_crystal_system monoclinic
_space_group_IT_number 14
_space_group_name_Hall '-P 2yab'
_space_group_name_H-M_alt 'P 1 21/a 1'
_atom_sites_solution_hydrogens mixed
_atom_sites_solution_primary dual
_audit_creation_date 2023-10-12
_audit_creation_method
;
Olex2 1.5
(compiled 2023.08.24 svn.re1ec1418 for OlexSys, GUI svn.r6817)
;
_audit_update_record
;
2024-02-14 deposited with the CCDC.	2024-03-20 downloaded from the CCDC.
;
_cell_angle_alpha 90
_cell_angle_beta 103.1810(10)
_cell_angle_gamma 90
_cell_formula_units_Z 4
_cell_length_a 17.2140(2)
_cell_length_b 13.0880(2)
_cell_length_c 18.4650(3)
_cell_measurement_reflns_used 161529
_cell_measurement_temperature 150(2)
_cell_measurement_theta_max 30.508
_cell_measurement_theta_min 2.716
_cell_volume 4050.51(10)
_computing_cell_refinement 'HKL Scalepack (Otwinowski & Minor 1997)'
_computing_data_collection 'Collect (Bruker AXS BV, 1997-2004)'
_computing_data_reduction 'Denzo & Scalepack (Otwinowski & Minor, 1997)'
_computing_molecular_graphics 'Olex2 1.5 (Dolomanov et al., 2009)'
_computing_publication_material 'Olex2 1.5 (Dolomanov et al., 2009)'
_computing_structure_refinement 'SHELXL 2019/3 (Sheldrick, 2015)'
_computing_structure_solution 'SHELXT  (Sheldrick, 2015)'
_diffrn_ambient_temperature 150(2)
_diffrn_measured_fraction_theta_full 0.992
_diffrn_measured_fraction_theta_max 0.994
_diffrn_measurement_device_type '95mm CCD camera on \k-goniostat'
_diffrn_measurement_method CCD
_diffrn_radiation_monochromator graphite
_diffrn_radiation_type MoK\a
_diffrn_radiation_wavelength 0.71073
_diffrn_reflns_av_R_equivalents 0.0494
_diffrn_reflns_av_unetI/netI 0.0250
_diffrn_reflns_Laue_measured_fraction_full 0.992
_diffrn_reflns_Laue_measured_fraction_max 0.994
_diffrn_reflns_limit_h_max 22
_diffrn_reflns_limit_h_min -22
_diffrn_reflns_limit_k_max 16
_diffrn_reflns_limit_k_min -16
_diffrn_reflns_limit_l_max 20
_diffrn_reflns_limit_l_min -23
_diffrn_reflns_number 76630
_diffrn_reflns_point_group_measured_fraction_full 0.992
_diffrn_reflns_point_group_measured_fraction_max 0.994
_diffrn_reflns_theta_full 25.242
_diffrn_reflns_theta_max 27.484
_diffrn_reflns_theta_min 3.701
_diffrn_source 'fine-focus sealed tube'
_exptl_absorpt_coefficient_mu 0.184
_exptl_absorpt_correction_T_max 1.000
_exptl_absorpt_correction_T_min 0.870
_exptl_absorpt_correction_type multi-scan
_exptl_absorpt_process_details
;
multi-scan from symmetry-related measurements 
 Sortav (Blessing 1995)
;
_exptl_crystal_colour colorless
_exptl_crystal_density_diffrn 1.104
_exptl_crystal_description Block
_exptl_crystal_F_000 1448
_exptl_crystal_size_max 0.1
_exptl_crystal_size_mid 0.05
_exptl_crystal_size_min 0.025
_refine_diff_density_max 0.292
_refine_diff_density_min -0.391
_refine_diff_density_rms 0.066
_refine_ls_extinction_coef 0.0172(14)
_refine_ls_extinction_expression Fc^*^=kFc[1+0.001xFc^2^\l^3^/sin(2\q)]^-1/4^
_refine_ls_extinction_method 'SHELXL-2019/2 (Sheldrick 2019)'
_refine_ls_goodness_of_fit_ref 1.200
_refine_ls_hydrogen_treatment mixed
_refine_ls_matrix_type full
_refine_ls_number_parameters 537
_refine_ls_number_reflns 9215
_refine_ls_number_restraints 109
_refine_ls_restrained_S_all 1.197
_refine_ls_R_factor_all 0.0978
_refine_ls_R_factor_gt 0.0867
_refine_ls_shift/su_max 0.000
_refine_ls_shift/su_mean 0.000
_refine_ls_structure_factor_coef Fsqd
_refine_ls_weighting_details 'w=1/[\s^2^(Fo^2^)+10.4189P] where P=(Fo^2^+2Fc^2^)/3'
_refine_ls_weighting_scheme calc
_refine_ls_wR_factor_gt 0.1932
_refine_ls_wR_factor_ref 0.1986
_reflns_Friedel_coverage 0.000
_reflns_number_gt 7957
_reflns_number_total 9215
_reflns_threshold_expression 'I > 2\s(I)'
_cod_data_source_file d4dt00478g2.cif
_cod_data_source_block h10alj20-cpd-3
_cod_depositor_comments
;
The following automatic conversions were performed:

data item '_exptl_absorpt_correction_type' value 'Multi-Scan' was
changed to 'multi-scan' in accordance with the
/home/data/users/saulius/crontab/automatic-downloads/rss-feeds/RSC/lib/dictionaries/cif_core.dic
dictionary named 'cif_core.dic' version 2.4.2 last updated on
2011-04-26.

Automatic conversion script
Id: cif_fix_values 8170 2020-07-09 18:12:32Z antanas 

 Adding full bibliography for 7715481--7715486.cif.
;
_cod_database_code 7715483
_shelx_shelxl_version_number 2019/3
_shelx_space_group_comment
;
The symmetry employed for this shelxl refinement is uniquely defined
by the following loop, which should always be used as a source of
symmetry information in preference to the above space-group names.
They are only intended as comments.
;
_shelx_estimated_absorpt_t_max 0.995
_shelx_estimated_absorpt_t_min 0.982
_olex2_refinement_description
;
1. Fixed Uiso
 At 1.2 times of:
  All C(H) groups, All C(H,H) groups
 At 1.5 times of:
  All C(H,H,H) groups
2. Restrained distances
 O1-C35A \\sim O1-C35 \\sim O1-C32 \\sim O1-C32A
 with sigma of 0.005
 C33-C32 \\sim C33A-C32A \\sim C35-C34 \\sim C35A-C34A
 with sigma of 0.005
 C34-C33 \\sim C34A-C33A
 with sigma of 0.005
3. Uiso/Uaniso restraints and constraints
C32 \\sim C33 \\sim C34 \\sim C35 \\sim C32A \\sim C33A \\sim C34A \\sim C35A:
within 2A with sigma of 0.02 and sigma for terminal atoms of 0.01 within 2A
4. Others
 Fixed Sof: C32(0.5) H32A(0.5) H32B(0.5) C33(0.5) H33A(0.5) H33B(0.5) C34(0.5)
 H34A(0.5) H34B(0.5) C35(0.5) H35A(0.5) H35B(0.5) C32A(0.5) H32C(0.5) H32D(0.5)
 C33A(0.5) H33C(0.5) H33D(0.5) C34A(0.5) H34C(0.5) H34D(0.5) C35A(0.5)
 H35C(0.5) H35D(0.5)
5.a Ternary CH refined with riding coordinates:
 C11(H11), C14(H14), C24(H24), C27(H27)
5.b Secondary CH2 refined with riding coordinates:
 C32(H32A,H32B), C33(H33A,H33B), C34(H34A,H34B), C35(H35A,H35B), C32A(H32C,
 H32D), C33A(H33C,H33D), C34A(H34C,H34D), C35A(H35C,H35D)
5.c Aromatic/amide H refined with riding coordinates:
 C7(H7), C8(H8), C9(H9), C20(H20), C21(H21), C22(H22)
5.d Idealised Me refined as rotating group:
 C4(H4A,H4B,H4C), C12(H12A,H12B,H12C), C13(H13A,H13B,H13C), C15(H15A,H15B,
 H15C), C16(H16A,H16B,H16C), C17(H17A,H17B,H17C), C25(H25A,H25B,H25C), C26(H26A,
 H26B,H26C), C28(H28A,H28B,H28C), C29(H29A,H29B,H29C)
;

loop_
_space_group_symop_operation_xyz
'x, y, z'
'-x+1/2, y+1/2, -z'
'-x, -y, -z'
'x-1/2, -y-1/2, z'

loop_
_atom_site_label
_atom_site_type_symbol
_atom_site_fract_x
_atom_site_fract_y
_atom_site_fract_z
_atom_site_U_iso_or_equiv
_atom_site_adp_type
_atom_site_occupancy
_atom_site_site_symmetry_order
_atom_site_calc_flag
_atom_site_refinement_flags_posn
_atom_site_refinement_flags_adp
_atom_site_refinement_flags_occupancy
_atom_site_disorder_assembly
_atom_site_disorder_group
Ca1 Ca 0.23930(4) 0.00924(5) 0.23749(4) 0.0329(2) Uani 1 1 d . . . . .
O1 O 0.33313(18) -0.03369(19) 0.17183(17) 0.0530(7) Uani 1 1 d D . . . .
N1 N 0.27978(15) -0.0284(2) 0.36234(14) 0.0293(6) Uani 1 1 d . . . . .
N2 N 0.14932(16) -0.1213(2) 0.23548(15) 0.0304(6) Uani 1 1 d . . . . .
C1 C 0.29360(19) -0.1277(3) 0.37231(18) 0.0324(7) Uani 1 1 d . . . . .
C2 C 0.25713(19) -0.2049(3) 0.32226(18) 0.0313(7) Uani 1 1 d . . . . .
H2 H 0.2771(19) -0.270(3) 0.3335(18) 0.024(8) Uiso 1 1 d . . . . .
C3 C 0.18492(19) -0.2048(2) 0.26661(17) 0.0287(6) Uani 1 1 d . . . . .
C4 C 0.3507(3) -0.1676(3) 0.4417(2) 0.0486(10) Uani 1 1 d . . . . .
H4A H 0.388745 -0.113739 0.462730 0.073 Uiso 1 1 calc R U . . .
H4B H 0.379709 -0.226722 0.428701 0.073 Uiso 1 1 calc R U . . .
H4C H 0.320522 -0.187990 0.478341 0.073 Uiso 1 1 calc R U . . .
C5 C 0.3077(2) 0.0390(2) 0.42422(18) 0.0327(7) Uani 1 1 d . . . . .
C6 C 0.3730(2) 0.1044(3) 0.42438(19) 0.0355(7) Uani 1 1 d . . . . .
C7 C 0.3979(2) 0.1688(3) 0.4854(2) 0.0437(9) Uani 1 1 d . . . . .
H7 H 0.442693 0.211865 0.487213 0.052 Uiso 1 1 calc R U . . .
C8 C 0.3591(3) 0.1720(3) 0.5439(2) 0.0541(11) Uani 1 1 d . . . . .
H8 H 0.377313 0.216349 0.585005 0.065 Uiso 1 1 calc R U . . .
C9 C 0.2945(3) 0.1102(3) 0.5412(2) 0.0518(10) Uani 1 1 d . . . . .
H9 H 0.267612 0.112957 0.580806 0.062 Uiso 1 1 calc R U . . .
C10 C 0.2666(2) 0.0429(3) 0.48203(19) 0.0403(8) Uani 1 1 d . . . . .
C11 C 0.4162(2) 0.1032(3) 0.3613(2) 0.0400(8) Uani 1 1 d . . . . .
H11 H 0.374751 0.093960 0.314092 0.048 Uiso 1 1 calc R U . . .
C12 C 0.4599(2) 0.2032(3) 0.3541(3) 0.0545(11) Uani 1 1 d . . . . .
H12A H 0.423960 0.261019 0.355027 0.082 Uiso 1 1 calc R U . . .
H12B H 0.477151 0.203401 0.307068 0.082 Uiso 1 1 calc R U . . .
H12C H 0.506659 0.209274 0.395662 0.082 Uiso 1 1 calc R U . . .
C13 C 0.4744(3) 0.0141(3) 0.3670(3) 0.0611(12) Uani 1 1 d . . . . .
H13A H 0.514454 0.018629 0.414057 0.092 Uiso 1 1 calc R U . . .
H13B H 0.500828 0.016790 0.325389 0.092 Uiso 1 1 calc R U . . .
H13C H 0.445163 -0.050510 0.365354 0.092 Uiso 1 1 calc R U . . .
C14 C 0.1923(3) -0.0189(3) 0.4813(2) 0.0510(10) Uani 1 1 d . . . . .
H14 H 0.186057 -0.069107 0.439568 0.061 Uiso 1 1 calc R U . . .
C15 C 0.1187(3) 0.0503(4) 0.4653(3) 0.0738(15) Uani 1 1 d . . . . .
H15A H 0.123158 0.100751 0.505201 0.111 Uiso 1 1 calc R U . . .
H15B H 0.070696 0.008801 0.462487 0.111 Uiso 1 1 calc R U . . .
H15C H 0.115047 0.085579 0.417793 0.111 Uiso 1 1 calc R U . . .
C16 C 0.1982(4) -0.0802(5) 0.5537(3) 0.090(2) Uani 1 1 d . . . . .
H16A H 0.245832 -0.123475 0.562593 0.136 Uiso 1 1 calc R U . . .
H16B H 0.150629 -0.123093 0.548973 0.136 Uiso 1 1 calc R U . . .
H16C H 0.201735 -0.032842 0.595437 0.136 Uiso 1 1 calc R U . . .
C17 C 0.1499(2) -0.3091(3) 0.2442(2) 0.0394(8) Uani 1 1 d . . . . .
H17A H 0.106100 -0.322305 0.268854 0.059 Uiso 1 1 calc R U . . .
H17B H 0.191255 -0.361295 0.259149 0.059 Uiso 1 1 calc R U . . .
H17C H 0.129523 -0.311377 0.190171 0.059 Uiso 1 1 calc R U . . .
C18 C 0.0733(2) -0.1271(3) 0.1833(2) 0.0376(8) Uani 1 1 d . . . . .
C19 C 0.0704(2) -0.1502(3) 0.1076(2) 0.0461(9) Uani 1 1 d . . . . .
C20 C -0.0042(3) -0.1462(4) 0.0580(3) 0.0682(15) Uani 1 1 d . . . . .
H20 H -0.007774 -0.160852 0.006950 0.082 Uiso 1 1 calc R U . . .
C21 C -0.0722(3) -0.1220(4) 0.0806(4) 0.088(2) Uani 1 1 d . . . . .
H21 H -0.121912 -0.119671 0.045347 0.106 Uiso 1 1 calc R U . . .
C22 C -0.0688(3) -0.1006(4) 0.1552(3) 0.0723(16) Uani 1 1 d . . . . .
H22 H -0.116472 -0.085412 0.170727 0.087 Uiso 1 1 calc R U . . .
C23 C 0.0039(2) -0.1013(3) 0.2070(3) 0.0489(10) Uani 1 1 d . . . . .
C24 C 0.1440(3) -0.1756(3) 0.0800(2) 0.0547(11) Uani 1 1 d . . . . .
H24 H 0.189350 -0.183909 0.124323 0.066 Uiso 1 1 calc R U . . .
C25 C 0.1648(4) -0.0875(5) 0.0328(3) 0.094(2) Uani 1 1 d . . . . .
H25A H 0.120766 -0.076872 -0.010598 0.141 Uiso 1 1 calc R U . . .
H25B H 0.213452 -0.104451 0.016280 0.141 Uiso 1 1 calc R U . . .
H25C H 0.173539 -0.024909 0.062753 0.141 Uiso 1 1 calc R U . . .
C26 C 0.1352(4) -0.2759(4) 0.0356(3) 0.0782(16) Uani 1 1 d . . . . .
H26A H 0.119076 -0.330701 0.065234 0.117 Uiso 1 1 calc R U . . .
H26B H 0.186380 -0.293500 0.024007 0.117 Uiso 1 1 calc R U . . .
H26C H 0.094610 -0.267477 -0.010748 0.117 Uiso 1 1 calc R U . . .
C27 C 0.0061(2) -0.0742(3) 0.2873(3) 0.0563(12) Uani 1 1 d . . . . .
H27 H 0.063378 -0.066194 0.313562 0.068 Uiso 1 1 calc R U . . .
C28 C -0.0358(3) 0.0277(4) 0.2937(4) 0.0842(19) Uani 1 1 d . . . . .
H28A H -0.012152 0.081395 0.268599 0.126 Uiso 1 1 calc R U . . .
H28B H -0.029288 0.045473 0.346327 0.126 Uiso 1 1 calc R U . . .
H28C H -0.092718 0.021418 0.270347 0.126 Uiso 1 1 calc R U . . .
C29 C -0.0292(3) -0.1600(4) 0.3266(3) 0.0792(16) Uani 1 1 d . . . . .
H29A H -0.086584 -0.165726 0.304854 0.119 Uiso 1 1 calc R U . . .
H29B H -0.020640 -0.144297 0.379683 0.119 Uiso 1 1 calc R U . . .
H29C H -0.003026 -0.224796 0.320180 0.119 Uiso 1 1 calc R U . . .
C30 C 0.2184(2) 0.1919(3) 0.2032(2) 0.0407(8) Uani 1 1 d . . . . .
C31 C 0.2301(2) 0.2864(3) 0.2658(2) 0.0426(9) Uani 1 1 d . . . . .
H31 H 0.274(3) 0.270(3) 0.312(2) 0.054(12) Uiso 1 1 d . . . . .
B1 B 0.1443(3) 0.2198(4) 0.2486(3) 0.0487(11) Uani 1 1 d . . . . .
H1 H 0.131(3) 0.163(4) 0.291(3) 0.070(14) Uiso 1 1 d . . . . .
B2 B 0.1216(3) 0.1984(3) 0.1523(2) 0.0442(10) Uani 1 1 d . . . . .
H2A H 0.098(2) 0.127(3) 0.135(2) 0.049(11) Uiso 1 1 d . . . . .
B3 B 0.1998(3) 0.2466(3) 0.1170(2) 0.0427(10) Uani 1 1 d . . . . .
H3 H 0.221(3) 0.203(4) 0.071(3) 0.070(14) Uiso 1 1 d . . . . .
B4 B 0.2715(3) 0.2989(4) 0.1916(2) 0.0418(9) Uani 1 1 d . . . . .
H4 H 0.333(2) 0.289(3) 0.198(2) 0.047(11) Uiso 1 1 d . . . . .
B5 B 0.2258(3) 0.4039(4) 0.2273(3) 0.0503(12) Uani 1 1 d . . . . .
H5 H 0.266(2) 0.466(3) 0.258(2) 0.050(11) Uiso 1 1 d . . . . .
B6 B 0.2049(3) 0.3811(4) 0.1310(3) 0.0516(11) Uani 1 1 d . . . . .
H6 H 0.225(3) 0.433(3) 0.093(2) 0.056(12) Uiso 1 1 d . . . . .
B7 B 0.1105(3) 0.3178(4) 0.1064(3) 0.0483(11) Uani 1 1 d . . . . .
H7A H 0.072(2) 0.330(3) 0.049(2) 0.050(11) Uiso 1 1 d . . . . .
B8 B 0.0750(3) 0.3004(4) 0.1884(3) 0.0531(12) Uani 1 1 d . . . . .
H8A H 0.012(2) 0.297(3) 0.187(2) 0.049(11) Uiso 1 1 d . . . . .
B9 B 0.1457(3) 0.3548(5) 0.2634(3) 0.0563(13) Uani 1 1 d . . . . .
H9A H 0.138(3) 0.384(4) 0.313(3) 0.071(14) Uiso 1 1 d . . . . .
B10 B 0.1267(3) 0.4147(4) 0.1744(3) 0.0559(13) Uani 1 1 d . . . . .
H10 H 0.097(3) 0.489(3) 0.163(2) 0.059(13) Uiso 1 1 d . . . . .
C32 C 0.3557(8) 0.0365(10) 0.1181(6) 0.042(3) Uani 0.5 1 d D U P A 1
H32A H 0.381112 0.099168 0.142724 0.051 Uiso 0.5 1 calc R U P A 1
H32B H 0.309068 0.055607 0.078247 0.051 Uiso 0.5 1 calc R U P A 1
C33 C 0.4140(16) -0.0269(14) 0.0884(12) 0.046(3) Uani 0.5 1 d D U P A 1
H33A H 0.457889 0.015919 0.078609 0.055 Uiso 0.5 1 calc R U P A 1
H33B H 0.387236 -0.061543 0.041665 0.055 Uiso 0.5 1 calc R U P A 1
C34 C 0.4452(5) -0.1037(9) 0.1486(6) 0.050(2) Uani 0.5 1 d D U P A 1
H34A H 0.472850 -0.161417 0.130582 0.060 Uiso 0.5 1 calc R U P A 1
H34B H 0.480703 -0.072220 0.192695 0.060 Uiso 0.5 1 calc R U P A 1
C35 C 0.3663(8) -0.1349(5) 0.1634(11) 0.054(4) Uani 0.5 1 d D U P A 1
H35A H 0.333365 -0.173063 0.121062 0.065 Uiso 0.5 1 calc R U P A 1
H35B H 0.372912 -0.176123 0.209364 0.065 Uiso 0.5 1 calc R U P A 1
C32A C 0.3772(9) 0.0434(11) 0.1395(8) 0.059(4) Uani 0.5 1 d D U P A 2
H32C H 0.419256 0.074544 0.178969 0.071 Uiso 0.5 1 calc R U P A 2
H32D H 0.340580 0.098063 0.115493 0.071 Uiso 0.5 1 calc R U P A 2
C33A C 0.4142(17) -0.0083(13) 0.0831(13) 0.046(3) Uani 0.5 1 d D U P A 2
H33C H 0.465381 0.024012 0.080263 0.055 Uiso 0.5 1 calc R U P A 2
H33D H 0.377747 -0.008288 0.033179 0.055 Uiso 0.5 1 calc R U P A 2
C34A C 0.4263(9) -0.1143(11) 0.1153(8) 0.072(3) Uani 0.5 1 d D U P A 2
H34C H 0.407058 -0.165262 0.075645 0.086 Uiso 0.5 1 calc R U P A 2
H34D H 0.483920 -0.126474 0.135789 0.086 Uiso 0.5 1 calc R U P A 2
C35A C 0.3817(10) -0.1264(8) 0.1757(11) 0.068(4) Uani 0.5 1 d D U P A 2
H35C H 0.347475 -0.187963 0.167101 0.082 Uiso 0.5 1 calc R U P A 2
H35D H 0.419162 -0.132250 0.224889 0.082 Uiso 0.5 1 calc R U P A 2

loop_
_atom_site_aniso_label
_atom_site_aniso_U_11
_atom_site_aniso_U_22
_atom_site_aniso_U_33
_atom_site_aniso_U_23
_atom_site_aniso_U_13
_atom_site_aniso_U_12
Ca1 0.0361(4) 0.0357(4) 0.0267(3) 0.0029(3) 0.0067(2) -0.0057(3)
O1 0.0664(18) 0.0381(15) 0.0649(18) 0.0062(13) 0.0368(15) 0.0032(13)
N1 0.0298(13) 0.0314(14) 0.0263(13) 0.0001(11) 0.0057(10) -0.0035(11)
N2 0.0283(13) 0.0281(13) 0.0320(14) -0.0012(11) 0.0013(11) -0.0001(11)
C1 0.0307(16) 0.0330(17) 0.0313(16) 0.0028(13) 0.0023(13) -0.0003(13)
C2 0.0313(16) 0.0289(16) 0.0314(16) 0.0008(13) 0.0026(13) 0.0029(13)
C3 0.0304(15) 0.0288(16) 0.0282(15) -0.0014(12) 0.0092(12) -0.0022(12)
C4 0.057(2) 0.038(2) 0.040(2) 0.0044(16) -0.0115(18) 0.0018(18)
C5 0.0369(17) 0.0293(16) 0.0284(15) 0.0009(13) 0.0004(13) -0.0019(13)
C6 0.0328(17) 0.0311(17) 0.0381(18) 0.0005(14) -0.0015(14) -0.0014(14)
C7 0.042(2) 0.0356(19) 0.047(2) -0.0061(16) -0.0022(16) -0.0055(16)
C8 0.068(3) 0.045(2) 0.044(2) -0.0166(18) 0.002(2) -0.003(2)
C9 0.072(3) 0.048(2) 0.036(2) -0.0098(17) 0.0135(19) -0.007(2)
C10 0.055(2) 0.0384(19) 0.0275(16) -0.0028(14) 0.0088(15) -0.0051(16)
C11 0.0325(17) 0.043(2) 0.043(2) 0.0029(16) 0.0061(15) -0.0064(15)
C12 0.042(2) 0.050(2) 0.074(3) 0.008(2) 0.017(2) -0.0089(18)
C13 0.051(2) 0.048(2) 0.089(3) -0.007(2) 0.026(2) -0.001(2)
C14 0.073(3) 0.050(2) 0.0368(19) -0.0113(17) 0.0274(19) -0.021(2)
C15 0.062(3) 0.077(4) 0.092(4) -0.027(3) 0.037(3) -0.021(3)
C16 0.152(6) 0.081(4) 0.047(3) -0.002(3) 0.041(3) -0.047(4)
C17 0.047(2) 0.0296(17) 0.0395(19) -0.0009(14) 0.0044(16) -0.0049(15)
C18 0.0344(17) 0.0285(17) 0.0427(19) -0.0002(14) -0.0058(15) -0.0024(14)
C19 0.056(2) 0.0327(19) 0.040(2) 0.0030(15) -0.0086(17) -0.0083(17)
C20 0.083(4) 0.048(3) 0.053(3) 0.004(2) -0.028(2) -0.009(2)
C21 0.068(3) 0.060(3) 0.104(5) -0.001(3) -0.050(3) 0.005(3)
C22 0.040(2) 0.051(3) 0.107(4) -0.017(3) -0.023(2) 0.006(2)
C23 0.0327(18) 0.0351(19) 0.070(3) -0.0099(18) -0.0060(18) 0.0017(15)
C24 0.072(3) 0.059(3) 0.0316(19) -0.0024(18) 0.0088(19) -0.022(2)
C25 0.129(5) 0.093(4) 0.053(3) 0.022(3) 0.005(3) -0.048(4)
C26 0.102(4) 0.083(4) 0.053(3) -0.027(3) 0.026(3) -0.023(3)
C27 0.0279(18) 0.053(2) 0.087(3) -0.024(2) 0.0092(19) 0.0025(17)
C28 0.052(3) 0.057(3) 0.144(6) -0.034(3) 0.023(3) 0.010(2)
C29 0.072(3) 0.071(4) 0.093(4) -0.015(3) 0.016(3) -0.010(3)
C30 0.046(2) 0.041(2) 0.0337(18) 0.0005(15) 0.0060(15) 0.0061(16)
C31 0.0328(18) 0.056(2) 0.0381(19) -0.0102(17) 0.0069(15) 0.0055(17)
B1 0.040(2) 0.063(3) 0.044(2) -0.001(2) 0.0095(19) -0.003(2)
B2 0.049(2) 0.036(2) 0.042(2) 0.0017(18) -0.0013(19) -0.0068(19)
B3 0.052(3) 0.040(2) 0.034(2) -0.0011(17) 0.0055(18) 0.0042(19)
B4 0.035(2) 0.046(2) 0.045(2) -0.0018(19) 0.0110(18) 0.0037(18)
B5 0.036(2) 0.044(2) 0.065(3) -0.016(2) -0.003(2) 0.0032(19)
B6 0.048(3) 0.041(2) 0.060(3) 0.006(2) 0.002(2) -0.004(2)
B7 0.045(2) 0.043(2) 0.049(3) 0.002(2) -0.008(2) -0.0013(19)
B8 0.031(2) 0.062(3) 0.063(3) -0.009(2) 0.003(2) 0.001(2)
B9 0.034(2) 0.077(4) 0.057(3) -0.028(3) 0.010(2) 0.005(2)
B10 0.037(2) 0.041(2) 0.081(4) -0.013(2) -0.006(2) 0.0083(19)
C32 0.047(6) 0.037(5) 0.046(5) 0.007(4) 0.018(4) -0.002(4)
C33 0.044(5) 0.054(7) 0.048(5) -0.003(5) 0.028(4) -0.006(6)
C34 0.031(4) 0.043(4) 0.074(6) 0.002(5) 0.008(4) 0.008(3)
C35 0.042(5) 0.034(5) 0.091(8) 0.016(5) 0.028(6) 0.007(4)
C32A 0.069(8) 0.045(5) 0.076(7) 0.012(6) 0.043(6) 0.002(5)
C33A 0.047(5) 0.042(6) 0.051(5) -0.001(4) 0.014(5) -0.007(5)
C34A 0.071(7) 0.066(6) 0.088(7) 0.006(6) 0.038(6) 0.016(5)
C35A 0.067(8) 0.042(6) 0.093(8) 0.009(6) 0.015(7) 0.007(5)

loop_
_atom_type_symbol
_atom_type_description
_atom_type_scat_dispersion_real
_atom_type_scat_dispersion_imag
_atom_type_scat_source
C C 0.0033 0.0016 'International Tables Vol C Tables 4.2.6.8 and 6.1.1.4'
H H 0.0000 0.0000 'International Tables Vol C Tables 4.2.6.8 and 6.1.1.4'
B B 0.0013 0.0007 'International Tables Vol C Tables 4.2.6.8 and 6.1.1.4'
Ca Ca 0.2262 0.3064 'International Tables Vol C Tables 4.2.6.8 and 6.1.1.4'
N N 0.0061 0.0033 'International Tables Vol C Tables 4.2.6.8 and 6.1.1.4'
O O 0.0106 0.0060 'International Tables Vol C Tables 4.2.6.8 and 6.1.1.4'

loop_
_geom_angle_atom_site_label_1
_geom_angle_atom_site_label_2
_geom_angle_atom_site_label_3
_geom_angle
_geom_angle_site_symmetry_1
_geom_angle_site_symmetry_3
_geom_angle_publ_flag
O1 Ca1 N1 112.76(10) . . ?
O1 Ca1 N2 111.17(10) . . ?
O1 Ca1 C30 100.34(11) . . ?
N1 Ca1 C30 117.03(11) . . ?
N2 Ca1 N1 84.63(9) . . ?
N2 Ca1 C30 130.88(11) . . ?
C32 O1 Ca1 122.0(7) . . ?
C35 O1 Ca1 127.9(5) . . ?
C35 O1 C32 108.9(8) . . ?
C32A O1 Ca1 122.5(7) . . ?
C35A O1 Ca1 129.7(6) . . ?
C35A O1 C32A 104.2(9) . . ?
C1 N1 Ca1 110.6(2) . . ?
C1 N1 C5 118.3(3) . . ?
C5 N1 Ca1 129.4(2) . . ?
C3 N2 Ca1 111.3(2) . . ?
C3 N2 C18 120.6(3) . . ?
C18 N2 Ca1 123.8(2) . . ?
N1 C1 C2 124.7(3) . . ?
N1 C1 C4 121.0(3) . . ?
C2 C1 C4 114.3(3) . . ?
C1 C2 H2 115(2) . . ?
C1 C2 C3 131.0(3) . . ?
C3 C2 H2 112(2) . . ?
N2 C3 C2 124.0(3) . . ?
N2 C3 C17 120.8(3) . . ?
C2 C3 C17 115.2(3) . . ?
C1 C4 H4A 109.5 . . ?
C1 C4 H4B 109.5 . . ?
C1 C4 H4C 109.5 . . ?
H4A C4 H4B 109.5 . . ?
H4A C4 H4C 109.5 . . ?
H4B C4 H4C 109.5 . . ?
C6 C5 N1 119.7(3) . . ?
C10 C5 N1 119.4(3) . . ?
C10 C5 C6 120.9(3) . . ?
C5 C6 C11 121.4(3) . . ?
C7 C6 C5 117.7(3) . . ?
C7 C6 C11 120.9(3) . . ?
C6 C7 H7 118.9 . . ?
C8 C7 C6 122.1(4) . . ?
C8 C7 H7 118.9 . . ?
C7 C8 H8 120.5 . . ?
C9 C8 C7 118.9(4) . . ?
C9 C8 H8 120.5 . . ?
C8 C9 H9 119.0 . . ?
C8 C9 C10 122.1(4) . . ?
C10 C9 H9 119.0 . . ?
C5 C10 C14 123.0(3) . . ?
C9 C10 C5 118.2(4) . . ?
C9 C10 C14 118.8(3) . . ?
C6 C11 H11 107.1 . . ?
C6 C11 C12 113.2(3) . . ?
C6 C11 C13 112.6(3) . . ?
C12 C11 H11 107.1 . . ?
C13 C11 H11 107.1 . . ?
C13 C11 C12 109.4(3) . . ?
C11 C12 H12A 109.5 . . ?
C11 C12 H12B 109.5 . . ?
C11 C12 H12C 109.5 . . ?
H12A C12 H12B 109.5 . . ?
H12A C12 H12C 109.5 . . ?
H12B C12 H12C 109.5 . . ?
C11 C13 H13A 109.5 . . ?
C11 C13 H13B 109.5 . . ?
C11 C13 H13C 109.5 . . ?
H13A C13 H13B 109.5 . . ?
H13A C13 H13C 109.5 . . ?
H13B C13 H13C 109.5 . . ?
C10 C14 H14 107.5 . . ?
C10 C14 C15 110.3(4) . . ?
C10 C14 C16 112.5(4) . . ?
C15 C14 H14 107.5 . . ?
C15 C14 C16 111.3(4) . . ?
C16 C14 H14 107.5 . . ?
C14 C15 H15A 109.5 . . ?
C14 C15 H15B 109.5 . . ?
C14 C15 H15C 109.5 . . ?
H15A C15 H15B 109.5 . . ?
H15A C15 H15C 109.5 . . ?
H15B C15 H15C 109.5 . . ?
C14 C16 H16A 109.5 . . ?
C14 C16 H16B 109.5 . . ?
C14 C16 H16C 109.5 . . ?
H16A C16 H16B 109.5 . . ?
H16A C16 H16C 109.5 . . ?
H16B C16 H16C 109.5 . . ?
C3 C17 H17A 109.5 . . ?
C3 C17 H17B 109.5 . . ?
C3 C17 H17C 109.5 . . ?
H17A C17 H17B 109.5 . . ?
H17A C17 H17C 109.5 . . ?
H17B C17 H17C 109.5 . . ?
C19 C18 N2 119.5(3) . . ?
C23 C18 N2 119.1(3) . . ?
C23 C18 C19 121.1(3) . . ?
C18 C19 C24 122.5(3) . . ?
C20 C19 C18 117.3(4) . . ?
C20 C19 C24 120.2(4) . . ?
C19 C20 H20 119.0 . . ?
C21 C20 C19 122.1(5) . . ?
C21 C20 H20 119.0 . . ?
C20 C21 H21 119.9 . . ?
C20 C21 C22 120.2(4) . . ?
C22 C21 H21 119.9 . . ?
C21 C22 H22 119.8 . . ?
C23 C22 C21 120.4(5) . . ?
C23 C22 H22 119.8 . . ?
C18 C23 C27 121.9(3) . . ?
C22 C23 C18 118.9(4) . . ?
C22 C23 C27 119.2(4) . . ?
C19 C24 H24 107.8 . . ?
C19 C24 C25 110.5(4) . . ?
C19 C24 C26 112.4(4) . . ?
C25 C24 H24 107.8 . . ?
C25 C24 C26 110.3(4) . . ?
C26 C24 H24 107.8 . . ?
C24 C25 H25A 109.5 . . ?
C24 C25 H25B 109.5 . . ?
C24 C25 H25C 109.5 . . ?
H25A C25 H25B 109.5 . . ?
H25A C25 H25C 109.5 . . ?
H25B C25 H25C 109.5 . . ?
C24 C26 H26A 109.5 . . ?
C24 C26 H26B 109.5 . . ?
C24 C26 H26C 109.5 . . ?
H26A C26 H26B 109.5 . . ?
H26A C26 H26C 109.5 . . ?
H26B C26 H26C 109.5 . . ?
C23 C27 H27 107.5 . . ?
C23 C27 C28 111.8(4) . . ?
C23 C27 C29 111.5(4) . . ?
C28 C27 H27 107.5 . . ?
C28 C27 C29 110.8(4) . . ?
C29 C27 H27 107.5 . . ?
C27 C28 H28A 109.5 . . ?
C27 C28 H28B 109.5 . . ?
C27 C28 H28C 109.5 . . ?
H28A C28 H28B 109.5 . . ?
H28A C28 H28C 109.5 . . ?
H28B C28 H28C 109.5 . . ?
C27 C29 H29A 109.5 . . ?
C27 C29 H29B 109.5 . . ?
C27 C29 H29C 109.5 . . ?
H29A C29 H29B 109.5 . . ?
H29A C29 H29C 109.5 . . ?
H29B C29 H29C 109.5 . . ?
C31 C30 Ca1 123.3(2) . . ?
C31 C30 B1 59.4(2) . . ?
C31 C30 B2 106.9(3) . . ?
C31 C30 B3 107.6(3) . . ?
C31 C30 B4 59.9(2) . . ?
B1 C30 Ca1 99.3(2) . . ?
B1 C30 B2 61.4(3) . . ?
B2 C30 Ca1 104.7(2) . . ?
B3 C30 Ca1 128.9(2) . . ?
B3 C30 B1 111.3(3) . . ?
B3 C30 B2 61.1(3) . . ?
B3 C30 B4 62.1(3) . . ?
B4 C30 Ca1 140.4(2) . . ?
B4 C30 B1 111.4(3) . . ?
B4 C30 B2 111.7(3) . . ?
C30 C31 H31 112(2) . . ?
C30 C31 B1 61.6(3) . . ?
C30 C31 B4 61.2(2) . . ?
C30 C31 B5 113.3(3) . . ?
C30 C31 B9 113.8(3) . . ?
B1 C31 H31 120(2) . . ?
B1 C31 B4 114.3(3) . . ?
B1 C31 B5 116.1(3) . . ?
B1 C31 B9 63.8(3) . . ?
B4 C31 H31 109(2) . . ?
B4 C31 B9 116.4(3) . . ?
B5 C31 H31 119(2) . . ?
B5 C31 B4 63.7(3) . . ?
B5 C31 B9 63.5(3) . . ?
B9 C31 H31 126(2) . . ?
C30 B1 H1 118(2) . . ?
C30 B1 B2 59.3(3) . . ?
C30 B1 B8 106.8(3) . . ?
C30 B1 B9 107.4(3) . . ?
C31 B1 C30 58.9(2) . . ?
C31 B1 H1 121(2) . . ?
C31 B1 B2 104.9(3) . . ?
C31 B1 B8 104.2(4) . . ?
C31 B1 B9 58.5(3) . . ?
B2 B1 H1 124(2) . . ?
B2 B1 B8 60.0(3) . . ?
B2 B1 B9 107.8(4) . . ?
B8 B1 H1 128(2) . . ?
B8 B1 B9 59.6(3) . . ?
B9 B1 H1 123(2) . . ?
C30 B2 B1 59.3(2) . . ?
C30 B2 H2A 113(2) . . ?
C30 B2 B3 59.1(2) . . ?
C30 B2 B7 107.0(3) . . ?
C30 B2 B8 107.3(3) . . ?
B1 B2 H2A 116(2) . . ?
B1 B2 B7 108.6(3) . . ?
B1 B2 B8 60.7(3) . . ?
B3 B2 B1 108.0(3) . . ?
B3 B2 H2A 119(2) . . ?
B3 B2 B7 60.6(3) . . ?
B3 B2 B8 108.9(3) . . ?
B7 B2 H2A 130(2) . . ?
B8 B2 H2A 128(2) . . ?
B8 B2 B7 60.2(3) . . ?
C30 B3 B2 59.7(2) . . ?
C30 B3 H3 118(2) . . ?
C30 B3 B4 59.1(2) . . ?
C30 B3 B6 106.7(3) . . ?
C30 B3 B7 107.3(3) . . ?
B2 B3 H3 120(2) . . ?
B2 B3 B4 108.1(3) . . ?
B2 B3 B6 108.7(3) . . ?
B2 B3 B7 60.4(3) . . ?
B4 B3 H3 119(2) . . ?
B4 B3 B6 60.0(3) . . ?
B4 B3 B7 108.5(3) . . ?
B6 B3 H3 126(2) . . ?
B7 B3 H3 126(2) . . ?
B7 B3 B6 60.5(3) . . ?
C30 B4 B3 58.8(2) . . ?
C30 B4 H4 116(2) . . ?
C30 B4 B5 106.9(3) . . ?
C30 B4 B6 106.8(3) . . ?
C31 B4 C30 58.9(2) . . ?
C31 B4 B3 104.3(3) . . ?
C31 B4 H4 120(2) . . ?
C31 B4 B5 58.1(3) . . ?
C31 B4 B6 103.8(3) . . ?
B3 B4 H4 123(2) . . ?
B3 B4 B5 107.4(3) . . ?
B3 B4 B6 60.4(3) . . ?
B5 B4 H4 125(2) . . ?
B6 B4 H4 130(2) . . ?
B6 B4 B5 59.2(3) . . ?
C31 B5 B4 58.2(2) . . ?
C31 B5 H5 119(2) . . ?
C31 B5 B6 104.5(3) . . ?
C31 B5 B9 58.5(3) . . ?
C31 B5 B10 104.5(3) . . ?
B4 B5 H5 118(2) . . ?
B4 B5 B9 107.7(3) . . ?
B6 B5 B4 60.1(3) . . ?
B6 B5 H5 127(2) . . ?
B6 B5 B9 108.7(3) . . ?
B6 B5 B10 60.3(3) . . ?
B9 B5 H5 120(2) . . ?
B10 B5 B4 108.0(3) . . ?
B10 B5 H5 128(2) . . ?
B10 B5 B9 60.3(3) . . ?
B3 B6 H6 123(2) . . ?
B3 B6 B7 59.6(3) . . ?
B4 B6 B3 59.6(3) . . ?
B4 B6 H6 122(2) . . ?
B4 B6 B7 107.4(3) . . ?
B5 B6 B3 107.9(3) . . ?
B5 B6 B4 60.7(3) . . ?
B5 B6 H6 121(2) . . ?
B5 B6 B7 107.5(4) . . ?
B5 B6 B10 60.1(3) . . ?
B7 B6 H6 122(2) . . ?
B10 B6 B3 107.1(4) . . ?
B10 B6 B4 108.3(4) . . ?
B10 B6 H6 122(2) . . ?
B10 B6 B7 59.3(3) . . ?
B2 B7 B3 59.0(3) . . ?
B2 B7 B6 107.1(3) . . ?
B2 B7 H7A 123(2) . . ?
B2 B7 B8 59.8(3) . . ?
B3 B7 B6 60.0(3) . . ?
B3 B7 H7A 119(2) . . ?
B3 B7 B8 107.3(3) . . ?
B6 B7 H7A 119(2) . . ?
B8 B7 B6 108.2(3) . . ?
B8 B7 H7A 126(2) . . ?
B10 B7 B2 108.2(4) . . ?
B10 B7 B3 107.9(3) . . ?
B10 B7 B6 59.9(3) . . ?
B10 B7 H7A 123(2) . . ?
B10 B7 B8 60.9(3) . . ?
B1 B8 H8A 121(2) . . ?
B1 B8 B10 107.5(3) . . ?
B2 B8 B1 59.3(3) . . ?
B2 B8 B7 60.0(3) . . ?
B2 B8 H8A 120(2) . . ?
B2 B8 B9 108.0(3) . . ?
B2 B8 B10 107.1(3) . . ?
B7 B8 B1 107.3(3) . . ?
B7 B8 H8A 122(2) . . ?
B7 B8 B10 59.3(3) . . ?
B9 B8 B1 60.4(3) . . ?
B9 B8 B7 107.9(4) . . ?
B9 B8 H8A 123(2) . . ?
B9 B8 B10 60.1(3) . . ?
B10 B8 H8A 124(2) . . ?
C31 B9 B1 57.6(3) . . ?
C31 B9 B5 58.0(3) . . ?
C31 B9 B8 103.9(3) . . ?
C31 B9 H9A 117(3) . . ?
C31 B9 B10 103.4(3) . . ?
B1 B9 H9A 120(3) . . ?
B5 B9 B1 106.5(3) . . ?
B5 B9 H9A 118(3) . . ?
B5 B9 B10 59.4(3) . . ?
B8 B9 B1 60.0(3) . . ?
B8 B9 B5 107.7(4) . . ?
B8 B9 H9A 130(3) . . ?
B8 B9 B10 60.5(3) . . ?
B10 B9 B1 107.5(3) . . ?
B10 B9 H9A 129(3) . . ?
B5 B10 B6 59.6(3) . . ?
B5 B10 B8 107.6(4) . . ?
B5 B10 B9 60.3(3) . . ?
B5 B10 H10 122(2) . . ?
B6 B10 B8 108.2(3) . . ?
B6 B10 B9 108.0(3) . . ?
B6 B10 H10 120(2) . . ?
B7 B10 B5 108.2(3) . . ?
B7 B10 B6 60.8(3) . . ?
B7 B10 B8 59.9(3) . . ?
B7 B10 B9 107.8(4) . . ?
B7 B10 H10 121(2) . . ?
B8 B10 H10 123(2) . . ?
B9 B10 B8 59.4(3) . . ?
B9 B10 H10 123(2) . . ?
O1 C32 H32A 111.4 . . ?
O1 C32 H32B 111.4 . . ?
O1 C32 C33 101.8(11) . . ?
H32A C32 H32B 109.3 . . ?
C33 C32 H32A 111.4 . . ?
C33 C32 H32B 111.4 . . ?
C32 C33 H33A 110.8 . . ?
C32 C33 H33B 110.8 . . ?
C32 C33 C34 104.8(12) . . ?
H33A C33 H33B 108.9 . . ?
C34 C33 H33A 110.8 . . ?
C34 C33 H33B 110.8 . . ?
C33 C34 H34A 112.3 . . ?
C33 C34 H34B 112.3 . . ?
H34A C34 H34B 109.9 . . ?
C35 C34 C33 97.6(12) . . ?
C35 C34 H34A 112.3 . . ?
C35 C34 H34B 112.3 . . ?
O1 C35 C34 99.5(7) . . ?
O1 C35 H35A 111.9 . . ?
O1 C35 H35B 111.9 . . ?
C34 C35 H35A 111.9 . . ?
C34 C35 H35B 111.9 . . ?
H35A C35 H35B 109.6 . . ?
O1 C32A H32C 110.0 . . ?
O1 C32A H32D 110.0 . . ?
O1 C32A C33A 108.3(13) . . ?
H32C C32A H32D 108.4 . . ?
C33A C32A H32C 110.0 . . ?
C33A C32A H32D 110.0 . . ?
C32A C33A H33C 111.6 . . ?
C32A C33A H33D 111.6 . . ?
C32A C33A C34A 100.6(14) . . ?
H33C C33A H33D 109.4 . . ?
C34A C33A H33C 111.6 . . ?
C34A C33A H33D 111.6 . . ?
C33A C34A H34C 109.7 . . ?
C33A C34A H34D 109.7 . . ?
H34C C34A H34D 108.2 . . ?
C35A C34A C33A 110.0(12) . . ?
C35A C34A H34C 109.7 . . ?
C35A C34A H34D 109.7 . . ?
O1 C35A C34A 105.1(10) . . ?
O1 C35A H35C 110.7 . . ?
O1 C35A H35D 110.7 . . ?
C34A C35A H35C 110.7 . . ?
C34A C35A H35D 110.7 . . ?
H35C C35A H35D 108.8 . . ?

loop_
_geom_bond_atom_site_label_1
_geom_bond_atom_site_label_2
_geom_bond_distance
_geom_bond_site_symmetry_2
_geom_bond_publ_flag
Ca1 O1 2.299(3) . ?
Ca1 N1 2.304(3) . ?
Ca1 N2 2.301(3) . ?
Ca1 C30 2.478(4) . ?
O1 C32 1.468(5) . ?
O1 C35 1.465(5) . ?
O1 C32A 1.468(5) . ?
O1 C35A 1.466(5) . ?
N1 C1 1.327(4) . ?
N1 C5 1.436(4) . ?
N2 C3 1.318(4) . ?
N2 C18 1.439(4) . ?
C1 C2 1.415(5) . ?
C1 C4 1.518(5) . ?
C2 H2 0.93(3) . ?
C2 C3 1.421(4) . ?
C3 C17 1.512(4) . ?
C4 H4A 0.9800 . ?
C4 H4B 0.9800 . ?
C4 H4C 0.9800 . ?
C5 C6 1.414(5) . ?
C5 C10 1.409(5) . ?
C6 C7 1.394(5) . ?
C6 C11 1.517(5) . ?
C7 H7 0.9500 . ?
C7 C8 1.394(6) . ?
C8 H8 0.9500 . ?
C8 C9 1.367(6) . ?
C9 H9 0.9500 . ?
C9 C10 1.401(5) . ?
C10 C14 1.510(5) . ?
C11 H11 1.0000 . ?
C11 C12 1.531(5) . ?
C11 C13 1.525(6) . ?
C12 H12A 0.9800 . ?
C12 H12B 0.9800 . ?
C12 H12C 0.9800 . ?
C13 H13A 0.9800 . ?
C13 H13B 0.9800 . ?
C13 H13C 0.9800 . ?
C14 H14 1.0000 . ?
C14 C15 1.531(7) . ?
C14 C16 1.542(6) . ?
C15 H15A 0.9800 . ?
C15 H15B 0.9800 . ?
C15 H15C 0.9800 . ?
C16 H16A 0.9800 . ?
C16 H16B 0.9800 . ?
C16 H16C 0.9800 . ?
C17 H17A 0.9800 . ?
C17 H17B 0.9800 . ?
C17 H17C 0.9800 . ?
C18 C19 1.419(5) . ?
C18 C23 1.404(5) . ?
C19 C20 1.399(6) . ?
C19 C24 1.507(6) . ?
C20 H20 0.9500 . ?
C20 C21 1.366(8) . ?
C21 H21 0.9500 . ?
C21 C22 1.393(8) . ?
C22 H22 0.9500 . ?
C22 C23 1.392(5) . ?
C23 C27 1.516(6) . ?
C24 H24 1.0000 . ?
C24 C25 1.536(6) . ?
C24 C26 1.537(6) . ?
C25 H25A 0.9800 . ?
C25 H25B 0.9800 . ?
C25 H25C 0.9800 . ?
C26 H26A 0.9800 . ?
C26 H26B 0.9800 . ?
C26 H26C 0.9800 . ?
C27 H27 1.0000 . ?
C27 C28 1.534(6) . ?
C27 C29 1.536(7) . ?
C28 H28A 0.9800 . ?
C28 H28B 0.9800 . ?
C28 H28C 0.9800 . ?
C29 H29A 0.9800 . ?
C29 H29B 0.9800 . ?
C29 H29C 0.9800 . ?
C30 C31 1.673(5) . ?
C30 B1 1.718(6) . ?
C30 B2 1.718(6) . ?
C30 B3 1.708(5) . ?
C30 B4 1.712(6) . ?
C31 H31 1.02(4) . ?
C31 B1 1.682(6) . ?
C31 B4 1.690(6) . ?
C31 B5 1.689(7) . ?
C31 B9 1.698(6) . ?
B1 H1 1.13(5) . ?
B1 B2 1.753(7) . ?
B1 B8 1.779(7) . ?
B1 B9 1.786(8) . ?
B2 H2A 1.04(4) . ?
B2 B3 1.742(7) . ?
B2 B7 1.768(6) . ?
B2 B8 1.765(7) . ?
B3 H3 1.15(5) . ?
B3 B4 1.764(6) . ?
B3 B6 1.779(7) . ?
B3 B7 1.771(7) . ?
B4 H4 1.05(4) . ?
B4 B5 1.783(6) . ?
B4 B6 1.772(7) . ?
B5 H5 1.13(4) . ?
B5 B6 1.757(7) . ?
B5 B9 1.783(8) . ?
B5 B10 1.767(6) . ?
B6 H6 1.09(4) . ?
B6 B7 1.788(7) . ?
B6 B10 1.771(8) . ?
B7 H7A 1.12(4) . ?
B7 B8 1.772(8) . ?
B7 B10 1.761(7) . ?
B8 H8A 1.07(4) . ?
B8 B9 1.771(7) . ?
B8 B10 1.789(8) . ?
B9 H9A 1.03(5) . ?
B9 B10 1.783(9) . ?
B10 H10 1.10(4) . ?
C32 H32A 0.9900 . ?
C32 H32B 0.9900 . ?
C32 C33 1.499(7) . ?
C33 H33A 0.9900 . ?
C33 H33B 0.9900 . ?
C33 C34 1.504(11) . ?
C34 H34A 0.9900 . ?
C34 H34B 0.9900 . ?
C34 C35 1.500(7) . ?
C35 H35A 0.9900 . ?
C35 H35B 0.9900 . ?
C32A H32C 0.9900 . ?
C32A H32D 0.9900 . ?
C32A C33A 1.499(7) . ?
C33A H33C 0.9900 . ?
C33A H33D 0.9900 . ?
C33A C34A 1.505(10) . ?
C34A H34C 0.9900 . ?
C34A H34D 0.9900 . ?
C34A C35A 1.500(7) . ?
C35A H35C 0.9900 . ?
C35A H35D 0.9900 . ?

loop_
_geom_torsion_atom_site_label_1
_geom_torsion_atom_site_label_2
_geom_torsion_atom_site_label_3
_geom_torsion_atom_site_label_4
_geom_torsion
_geom_torsion_site_symmetry_1
_geom_torsion_site_symmetry_2
_geom_torsion_site_symmetry_3
_geom_torsion_site_symmetry_4
_geom_torsion_publ_flag
Ca1 O1 C32 C33 -177.4(13) . . . . ?
Ca1 O1 C35 C34 -154.4(6) . . . . ?
Ca1 O1 C32A C33A -163.6(12) . . . . ?
Ca1 O1 C35A C34A 175.2(7) . . . . ?
Ca1 N1 C1 C2 -26.4(4) . . . . ?
Ca1 N1 C1 C4 154.8(3) . . . . ?
Ca1 N1 C5 C6 -55.3(4) . . . . ?
Ca1 N1 C5 C10 121.2(3) . . . . ?
Ca1 N2 C3 C2 26.8(4) . . . . ?
Ca1 N2 C3 C17 -153.2(3) . . . . ?
Ca1 N2 C18 C19 71.7(4) . . . . ?
Ca1 N2 C18 C23 -103.0(3) . . . . ?
Ca1 C30 C31 B1 -80.6(3) . . . . ?
Ca1 C30 C31 B4 133.2(3) . . . . ?
Ca1 C30 C31 B5 171.3(2) . . . . ?
Ca1 C30 C31 B9 -118.6(4) . . . . ?
Ca1 C30 B1 C31 123.3(2) . . . . ?
Ca1 C30 B1 B2 -101.7(2) . . . . ?
Ca1 C30 B1 B8 -139.9(3) . . . . ?
Ca1 C30 B1 B9 157.5(3) . . . . ?
Ca1 C30 B2 B1 92.7(3) . . . . ?
Ca1 C30 B2 B3 -126.6(3) . . . . ?
Ca1 C30 B2 B7 -165.3(3) . . . . ?
Ca1 C30 B2 B8 131.3(3) . . . . ?
Ca1 C30 B3 B2 85.8(3) . . . . ?
Ca1 C30 B3 B4 -133.9(3) . . . . ?
Ca1 C30 B3 B6 -171.9(3) . . . . ?
Ca1 C30 B3 B7 124.5(3) . . . . ?
Ca1 C30 B4 C31 -107.2(4) . . . . ?
Ca1 C30 B4 B3 118.3(4) . . . . ?
Ca1 C30 B4 B5 -141.3(3) . . . . ?
Ca1 C30 B4 B6 156.5(3) . . . . ?
O1 C32 C33 C34 -24.0(19) . . . . ?
O1 C32A C33A C34A -29(2) . . . . ?
N1 C1 C2 C3 -22.1(6) . . . . ?
N1 C5 C6 C7 179.7(3) . . . . ?
N1 C5 C6 C11 -1.7(5) . . . . ?
N1 C5 C10 C9 -179.2(3) . . . . ?
N1 C5 C10 C14 -1.7(5) . . . . ?
N2 C18 C19 C20 -174.6(3) . . . . ?
N2 C18 C19 C24 3.9(5) . . . . ?
N2 C18 C23 C22 175.9(4) . . . . ?
N2 C18 C23 C27 -4.1(6) . . . . ?
C1 N1 C5 C6 108.4(4) . . . . ?
C1 N1 C5 C10 -75.1(4) . . . . ?
C1 C2 C3 N2 21.9(6) . . . . ?
C1 C2 C3 C17 -158.1(4) . . . . ?
C3 N2 C18 C19 -83.1(4) . . . . ?
C3 N2 C18 C23 102.2(4) . . . . ?
C4 C1 C2 C3 156.8(4) . . . . ?
C5 N1 C1 C2 167.0(3) . . . . ?
C5 N1 C1 C4 -11.7(5) . . . . ?
C5 C6 C7 C8 -1.8(6) . . . . ?
C5 C6 C11 C12 156.5(3) . . . . ?
C5 C6 C11 C13 -78.8(4) . . . . ?
C5 C10 C14 C15 -106.4(4) . . . . ?
C5 C10 C14 C16 128.7(4) . . . . ?
C6 C5 C10 C9 -2.8(5) . . . . ?
C6 C5 C10 C14 174.7(4) . . . . ?
C6 C7 C8 C9 -0.2(6) . . . . ?
C7 C6 C11 C12 -25.0(5) . . . . ?
C7 C6 C11 C13 99.7(4) . . . . ?
C7 C8 C9 C10 0.8(7) . . . . ?
C8 C9 C10 C5 0.7(6) . . . . ?
C8 C9 C10 C14 -176.9(4) . . . . ?
C9 C10 C14 C15 71.1(5) . . . . ?
C9 C10 C14 C16 -53.9(6) . . . . ?
C10 C5 C6 C7 3.3(5) . . . . ?
C10 C5 C6 C11 -178.1(3) . . . . ?
C11 C6 C7 C8 179.6(4) . . . . ?
C18 N2 C3 C2 -175.5(3) . . . . ?
C18 N2 C3 C17 4.5(5) . . . . ?
C18 C19 C20 C21 -0.4(7) . . . . ?
C18 C19 C24 C25 -108.5(4) . . . . ?
C18 C19 C24 C26 127.9(4) . . . . ?
C18 C23 C27 C28 128.0(4) . . . . ?
C18 C23 C27 C29 -107.2(5) . . . . ?
C19 C18 C23 C22 1.3(6) . . . . ?
C19 C18 C23 C27 -178.7(4) . . . . ?
C19 C20 C21 C22 -0.3(8) . . . . ?
C20 C19 C24 C25 70.0(5) . . . . ?
C20 C19 C24 C26 -53.6(5) . . . . ?
C20 C21 C22 C23 1.6(8) . . . . ?
C21 C22 C23 C18 -2.0(7) . . . . ?
C21 C22 C23 C27 177.9(5) . . . . ?
C22 C23 C27 C28 -51.9(5) . . . . ?
C22 C23 C27 C29 72.8(5) . . . . ?
C23 C18 C19 C20 -0.1(5) . . . . ?
C23 C18 C19 C24 178.4(4) . . . . ?
C24 C19 C20 C21 -179.0(4) . . . . ?
C30 C31 B1 B2 -39.1(3) . . . . ?
C30 C31 B1 B8 -101.2(3) . . . . ?
C30 C31 B1 B9 -141.1(3) . . . . ?
C30 C31 B4 B3 39.0(3) . . . . ?
C30 C31 B4 B5 140.8(3) . . . . ?
C30 C31 B4 B6 101.5(3) . . . . ?
C30 C31 B5 B4 -37.0(3) . . . . ?
C30 C31 B5 B6 2.9(4) . . . . ?
C30 C31 B5 B9 106.1(3) . . . . ?
C30 C31 B5 B10 65.4(4) . . . . ?
C30 C31 B9 B1 37.2(3) . . . . ?
C30 C31 B9 B5 -105.2(4) . . . . ?
C30 C31 B9 B8 -2.8(5) . . . . ?
C30 C31 B9 B10 -65.2(4) . . . . ?
C30 B1 B2 B3 -34.9(3) . . . . ?
C30 B1 B2 B7 -99.1(4) . . . . ?
C30 B1 B2 B8 -136.9(3) . . . . ?
C30 B1 B8 B2 37.9(3) . . . . ?
C30 B1 B8 B7 0.5(4) . . . . ?
C30 B1 B8 B9 -100.7(4) . . . . ?
C30 B1 B8 B10 -62.0(4) . . . . ?
C30 B1 B9 C31 -34.3(3) . . . . ?
C30 B1 B9 B5 -1.7(4) . . . . ?
C30 B1 B9 B8 99.6(4) . . . . ?
C30 B1 B9 B10 60.7(4) . . . . ?
C30 B2 B3 B4 -35.2(3) . . . . ?
C30 B2 B3 B6 -98.8(3) . . . . ?
C30 B2 B3 B7 -136.6(3) . . . . ?
C30 B2 B7 B3 38.0(3) . . . . ?
C30 B2 B7 B6 0.9(5) . . . . ?
C30 B2 B7 B8 -100.6(3) . . . . ?
C30 B2 B7 B10 -62.3(4) . . . . ?
C30 B2 B8 B1 -38.0(3) . . . . ?
C30 B2 B8 B7 100.0(3) . . . . ?
C30 B2 B8 B9 -0.7(5) . . . . ?
C30 B2 B8 B10 62.6(4) . . . . ?
C30 B3 B4 C31 -39.0(3) . . . . ?
C30 B3 B4 B5 -99.6(3) . . . . ?
C30 B3 B4 B6 -137.1(3) . . . . ?
C30 B3 B6 B4 37.6(3) . . . . ?
C30 B3 B6 B5 -0.6(5) . . . . ?
C30 B3 B6 B7 -100.8(4) . . . . ?
C30 B3 B6 B10 -63.9(4) . . . . ?
C30 B3 B7 B2 -38.4(3) . . . . ?
C30 B3 B7 B6 99.7(4) . . . . ?
C30 B3 B7 B8 -1.7(4) . . . . ?
C30 B3 B7 B10 62.5(4) . . . . ?
C30 B4 B5 C31 34.4(3) . . . . ?
C30 B4 B5 B6 -99.8(3) . . . . ?
C30 B4 B5 B9 1.9(4) . . . . ?
C30 B4 B5 B10 -61.8(4) . . . . ?
C30 B4 B6 B3 -37.5(3) . . . . ?
C30 B4 B6 B5 100.0(3) . . . . ?
C30 B4 B6 B7 -0.6(4) . . . . ?
C30 B4 B6 B10 62.0(4) . . . . ?
C31 C30 B1 B2 134.9(3) . . . . ?
C31 C30 B1 B8 96.8(4) . . . . ?
C31 C30 B1 B9 34.2(3) . . . . ?
C31 C30 B2 B1 -39.6(3) . . . . ?
C31 C30 B2 B3 101.1(3) . . . . ?
C31 C30 B2 B7 62.4(4) . . . . ?
C31 C30 B2 B8 -0.9(4) . . . . ?
C31 C30 B3 B2 -100.0(3) . . . . ?
C31 C30 B3 B4 40.3(3) . . . . ?
C31 C30 B3 B6 2.3(4) . . . . ?
C31 C30 B3 B7 -61.3(4) . . . . ?
C31 C30 B4 B3 -134.5(3) . . . . ?
C31 C30 B4 B5 -34.1(3) . . . . ?
C31 C30 B4 B6 -96.3(3) . . . . ?
C31 B1 B2 C30 38.9(3) . . . . ?
C31 B1 B2 B3 4.0(4) . . . . ?
C31 B1 B2 B7 -60.2(4) . . . . ?
C31 B1 B2 B8 -98.0(4) . . . . ?
C31 B1 B8 B2 99.2(3) . . . . ?
C31 B1 B8 B7 61.8(4) . . . . ?
C31 B1 B8 B9 -39.3(3) . . . . ?
C31 B1 B8 B10 -0.6(4) . . . . ?
C31 B1 B9 B5 32.7(3) . . . . ?
C31 B1 B9 B8 133.9(4) . . . . ?
C31 B1 B9 B10 95.1(4) . . . . ?
C31 B4 B5 B6 -134.2(3) . . . . ?
C31 B4 B5 B9 -32.5(3) . . . . ?
C31 B4 B5 B10 -96.2(4) . . . . ?
C31 B4 B6 B3 -98.8(3) . . . . ?
C31 B4 B6 B5 38.8(3) . . . . ?
C31 B4 B6 B7 -61.9(4) . . . . ?
C31 B4 B6 B10 0.8(4) . . . . ?
C31 B5 B6 B3 -1.3(4) . . . . ?
C31 B5 B6 B4 -39.0(3) . . . . ?
C31 B5 B6 B7 61.5(4) . . . . ?
C31 B5 B6 B10 98.6(4) . . . . ?
C31 B5 B9 B1 -32.5(3) . . . . ?
C31 B5 B9 B8 -95.6(4) . . . . ?
C31 B5 B9 B10 -133.4(3) . . . . ?
C31 B5 B10 B6 -98.7(3) . . . . ?
C31 B5 B10 B7 -60.8(5) . . . . ?
C31 B5 B10 B8 2.5(5) . . . . ?
C31 B5 B10 B9 39.8(3) . . . . ?
C31 B9 B10 B5 -39.3(3) . . . . ?
C31 B9 B10 B6 -2.3(4) . . . . ?
C31 B9 B10 B7 61.9(4) . . . . ?
C31 B9 B10 B8 98.5(4) . . . . ?
B1 C30 C31 B4 -146.2(3) . . . . ?
B1 C30 C31 B5 -108.1(4) . . . . ?
B1 C30 C31 B9 -38.1(4) . . . . ?
B1 C30 B2 B3 140.7(3) . . . . ?
B1 C30 B2 B7 101.9(4) . . . . ?
B1 C30 B2 B8 38.6(3) . . . . ?
B1 C30 B3 B2 -36.7(3) . . . . ?
B1 C30 B3 B4 103.6(3) . . . . ?
B1 C30 B3 B6 65.6(4) . . . . ?
B1 C30 B3 B7 2.1(4) . . . . ?
B1 C30 B4 C31 31.0(3) . . . . ?
B1 C30 B4 B3 -103.5(3) . . . . ?
B1 C30 B4 B5 -3.1(4) . . . . ?
B1 C30 B4 B6 -65.3(4) . . . . ?
B1 C31 B4 C30 -32.5(3) . . . . ?
B1 C31 B4 B3 6.5(4) . . . . ?
B1 C31 B4 B5 108.3(4) . . . . ?
B1 C31 B4 B6 69.0(4) . . . . ?
B1 C31 B5 B4 -105.6(4) . . . . ?
B1 C31 B5 B6 -65.7(4) . . . . ?
B1 C31 B5 B9 37.6(3) . . . . ?
B1 C31 B5 B10 -3.1(5) . . . . ?
B1 C31 B9 B5 -142.4(3) . . . . ?
B1 C31 B9 B8 -40.0(3) . . . . ?
B1 C31 B9 B10 -102.4(4) . . . . ?
B1 B2 B3 C30 35.0(3) . . . . ?
B1 B2 B3 B4 -0.2(4) . . . . ?
B1 B2 B3 B6 -63.9(4) . . . . ?
B1 B2 B3 B7 -101.7(4) . . . . ?
B1 B2 B7 B3 100.6(3) . . . . ?
B1 B2 B7 B6 63.4(4) . . . . ?
B1 B2 B7 B8 -38.0(3) . . . . ?
B1 B2 B7 B10 0.3(5) . . . . ?
B1 B2 B8 B7 138.0(3) . . . . ?
B1 B2 B8 B9 37.2(4) . . . . ?
B1 B2 B8 B10 100.6(4) . . . . ?
B1 B8 B9 C31 38.8(3) . . . . ?
B1 B8 B9 B5 99.2(4) . . . . ?
B1 B8 B9 B10 136.5(4) . . . . ?
B1 B8 B10 B5 -1.2(5) . . . . ?
B1 B8 B10 B6 61.7(5) . . . . ?
B1 B8 B10 B7 100.1(4) . . . . ?
B1 B8 B10 B9 -38.9(3) . . . . ?
B1 B9 B10 B5 -99.2(3) . . . . ?
B1 B9 B10 B6 -62.2(4) . . . . ?
B1 B9 B10 B7 2.0(4) . . . . ?
B1 B9 B10 B8 38.7(3) . . . . ?
B2 C30 C31 B1 40.5(3) . . . . ?
B2 C30 C31 B4 -105.7(3) . . . . ?
B2 C30 C31 B5 -67.7(4) . . . . ?
B2 C30 C31 B9 2.4(4) . . . . ?
B2 C30 B1 C31 -134.9(3) . . . . ?
B2 C30 B1 B8 -38.2(3) . . . . ?
B2 C30 B1 B9 -100.8(4) . . . . ?
B2 C30 B3 B4 140.3(3) . . . . ?
B2 C30 B3 B6 102.3(4) . . . . ?
B2 C30 B3 B7 38.7(3) . . . . ?
B2 C30 B4 C31 97.5(3) . . . . ?
B2 C30 B4 B3 -37.0(3) . . . . ?
B2 C30 B4 B5 63.4(4) . . . . ?
B2 C30 B4 B6 1.2(4) . . . . ?
B2 B1 B8 B7 -37.4(3) . . . . ?
B2 B1 B8 B9 -138.6(4) . . . . ?
B2 B1 B8 B10 -99.8(4) . . . . ?
B2 B1 B9 C31 -96.9(4) . . . . ?
B2 B1 B9 B5 -64.3(4) . . . . ?
B2 B1 B9 B8 37.0(3) . . . . ?
B2 B1 B9 B10 -1.9(4) . . . . ?
B2 B3 B4 C30 35.5(3) . . . . ?
B2 B3 B4 C31 -3.6(4) . . . . ?
B2 B3 B4 B5 -64.1(4) . . . . ?
B2 B3 B4 B6 -101.6(4) . . . . ?
B2 B3 B6 B4 100.6(3) . . . . ?
B2 B3 B6 B5 62.4(4) . . . . ?
B2 B3 B6 B7 -37.8(3) . . . . ?
B2 B3 B6 B10 -0.9(4) . . . . ?
B2 B3 B7 B6 138.2(4) . . . . ?
B2 B3 B7 B8 36.7(3) . . . . ?
B2 B3 B7 B10 100.9(4) . . . . ?
B2 B7 B8 B1 37.1(3) . . . . ?
B2 B7 B8 B9 100.8(4) . . . . ?
B2 B7 B8 B10 137.6(3) . . . . ?
B2 B7 B10 B5 62.3(5) . . . . ?
B2 B7 B10 B6 99.7(4) . . . . ?
B2 B7 B10 B8 -37.9(3) . . . . ?
B2 B7 B10 B9 -1.5(4) . . . . ?
B2 B8 B9 C31 2.1(5) . . . . ?
B2 B8 B9 B1 -36.7(3) . . . . ?
B2 B8 B9 B5 62.5(5) . . . . ?
B2 B8 B9 B10 99.8(4) . . . . ?
B2 B8 B10 B5 -63.6(4) . . . . ?
B2 B8 B10 B6 -0.7(5) . . . . ?
B2 B8 B10 B7 37.7(3) . . . . ?
B2 B8 B10 B9 -101.3(4) . . . . ?
B3 C30 C31 B1 104.8(3) . . . . ?
B3 C30 C31 B4 -41.4(3) . . . . ?
B3 C30 C31 B5 -3.3(4) . . . . ?
B3 C30 C31 B9 66.7(4) . . . . ?
B3 C30 B1 C31 -98.4(3) . . . . ?
B3 C30 B1 B2 36.6(3) . . . . ?
B3 C30 B1 B8 -1.6(4) . . . . ?
B3 C30 B1 B9 -64.2(4) . . . . ?
B3 C30 B2 B1 -140.7(3) . . . . ?
B3 C30 B2 B7 -38.7(3) . . . . ?
B3 C30 B2 B8 -102.0(4) . . . . ?
B3 C30 B4 C31 134.5(3) . . . . ?
B3 C30 B4 B5 100.4(3) . . . . ?
B3 C30 B4 B6 38.2(3) . . . . ?
B3 B2 B7 B6 -37.2(3) . . . . ?
B3 B2 B7 B8 -138.7(3) . . . . ?
B3 B2 B7 B10 -100.3(3) . . . . ?
B3 B2 B8 B1 -100.5(3) . . . . ?
B3 B2 B8 B7 37.4(3) . . . . ?
B3 B2 B8 B9 -63.3(5) . . . . ?
B3 B2 B8 B10 0.1(4) . . . . ?
B3 B4 B5 C31 96.3(3) . . . . ?
B3 B4 B5 B6 -38.0(3) . . . . ?
B3 B4 B5 B9 63.8(4) . . . . ?
B3 B4 B5 B10 0.1(5) . . . . ?
B3 B4 B6 B5 137.6(4) . . . . ?
B3 B4 B6 B7 36.9(3) . . . . ?
B3 B4 B6 B10 99.5(4) . . . . ?
B3 B6 B7 B2 36.8(3) . . . . ?
B3 B6 B7 B8 99.9(4) . . . . ?
B3 B6 B7 B10 138.2(4) . . . . ?
B3 B6 B10 B5 101.1(4) . . . . ?
B3 B6 B10 B7 -36.9(3) . . . . ?
B3 B6 B10 B8 1.0(5) . . . . ?
B3 B6 B10 B9 63.8(4) . . . . ?
B3 B7 B8 B1 0.7(4) . . . . ?
B3 B7 B8 B2 -36.4(3) . . . . ?
B3 B7 B8 B9 64.5(4) . . . . ?
B3 B7 B8 B10 101.2(3) . . . . ?
B3 B7 B10 B5 -0.1(5) . . . . ?
B3 B7 B10 B6 37.3(3) . . . . ?
B3 B7 B10 B8 -100.3(4) . . . . ?
B3 B7 B10 B9 -63.8(4) . . . . ?
B4 C30 C31 B1 146.2(3) . . . . ?
B4 C30 C31 B5 38.0(3) . . . . ?
B4 C30 C31 B9 108.1(4) . . . . ?
B4 C30 B1 C31 -31.1(3) . . . . ?
B4 C30 B1 B2 103.8(3) . . . . ?
B4 C30 B1 B8 65.6(4) . . . . ?
B4 C30 B1 B9 3.0(4) . . . . ?
B4 C30 B2 B1 -103.3(3) . . . . ?
B4 C30 B2 B3 37.4(3) . . . . ?
B4 C30 B2 B7 -1.3(4) . . . . ?
B4 C30 B2 B8 -64.6(4) . . . . ?
B4 C30 B3 B2 -140.3(3) . . . . ?
B4 C30 B3 B6 -38.0(3) . . . . ?
B4 C30 B3 B7 -101.6(3) . . . . ?
B4 C31 B1 C30 32.4(3) . . . . ?
B4 C31 B1 B2 -6.7(5) . . . . ?
B4 C31 B1 B8 -68.9(4) . . . . ?
B4 C31 B1 B9 -108.7(4) . . . . ?
B4 C31 B5 B6 39.9(3) . . . . ?
B4 C31 B5 B9 143.1(3) . . . . ?
B4 C31 B5 B10 102.4(4) . . . . ?
B4 C31 B9 B1 105.5(4) . . . . ?
B4 C31 B9 B5 -36.9(3) . . . . ?
B4 C31 B9 B8 65.5(5) . . . . ?
B4 C31 B9 B10 3.1(5) . . . . ?
B4 B3 B6 B5 -38.2(3) . . . . ?
B4 B3 B6 B7 -138.4(4) . . . . ?
B4 B3 B6 B10 -101.5(4) . . . . ?
B4 B3 B7 B2 -100.8(3) . . . . ?
B4 B3 B7 B6 37.4(3) . . . . ?
B4 B3 B7 B8 -64.0(4) . . . . ?
B4 B3 B7 B10 0.1(5) . . . . ?
B4 B5 B6 B3 37.7(3) . . . . ?
B4 B5 B6 B7 100.5(4) . . . . ?
B4 B5 B6 B10 137.6(4) . . . . ?
B4 B5 B9 C31 32.4(3) . . . . ?
B4 B5 B9 B1 -0.2(4) . . . . ?
B4 B5 B9 B8 -63.2(4) . . . . ?
B4 B5 B9 B10 -101.0(4) . . . . ?
B4 B5 B10 B6 -37.9(3) . . . . ?
B4 B5 B10 B7 0.0(5) . . . . ?
B4 B5 B10 B8 63.2(5) . . . . ?
B4 B5 B10 B9 100.5(4) . . . . ?
B4 B6 B7 B2 -0.1(5) . . . . ?
B4 B6 B7 B3 -36.9(3) . . . . ?
B4 B6 B7 B8 63.0(4) . . . . ?
B4 B6 B7 B10 101.4(4) . . . . ?
B4 B6 B10 B5 38.3(3) . . . . ?
B4 B6 B10 B7 -99.8(4) . . . . ?
B4 B6 B10 B8 -61.9(4) . . . . ?
B4 B6 B10 B9 1.0(4) . . . . ?
B5 C31 B1 C30 103.6(4) . . . . ?
B5 C31 B1 B2 64.6(4) . . . . ?
B5 C31 B1 B8 2.4(4) . . . . ?
B5 C31 B1 B9 -37.4(4) . . . . ?
B5 C31 B4 C30 -140.8(3) . . . . ?
B5 C31 B4 B3 -101.8(3) . . . . ?
B5 C31 B4 B6 -39.3(3) . . . . ?
B5 C31 B9 B1 142.4(3) . . . . ?
B5 C31 B9 B8 102.4(4) . . . . ?
B5 C31 B9 B10 40.0(3) . . . . ?
B5 B4 B6 B3 -137.6(4) . . . . ?
B5 B4 B6 B7 -100.7(4) . . . . ?
B5 B4 B6 B10 -38.0(3) . . . . ?
B5 B6 B7 B2 -64.1(4) . . . . ?
B5 B6 B7 B3 -100.8(4) . . . . ?
B5 B6 B7 B8 -0.9(5) . . . . ?
B5 B6 B7 B10 37.4(3) . . . . ?
B5 B6 B10 B7 -138.0(4) . . . . ?
B5 B6 B10 B8 -100.1(4) . . . . ?
B5 B6 B10 B9 -37.3(3) . . . . ?
B5 B9 B10 B6 37.0(3) . . . . ?
B5 B9 B10 B7 101.2(4) . . . . ?
B5 B9 B10 B8 137.8(4) . . . . ?
B6 B3 B4 C30 137.1(3) . . . . ?
B6 B3 B4 C31 98.0(4) . . . . ?
B6 B3 B4 B5 37.4(3) . . . . ?
B6 B3 B7 B2 -138.2(4) . . . . ?
B6 B3 B7 B8 -101.4(4) . . . . ?
B6 B3 B7 B10 -37.2(4) . . . . ?
B6 B4 B5 C31 134.2(3) . . . . ?
B6 B4 B5 B9 101.8(4) . . . . ?
B6 B4 B5 B10 38.0(4) . . . . ?
B6 B5 B9 C31 95.9(3) . . . . ?
B6 B5 B9 B1 63.4(4) . . . . ?
B6 B5 B9 B8 0.3(5) . . . . ?
B6 B5 B9 B10 -37.5(3) . . . . ?
B6 B5 B10 B7 37.9(4) . . . . ?
B6 B5 B10 B8 101.2(4) . . . . ?
B6 B5 B10 B9 138.5(4) . . . . ?
B6 B7 B8 B1 -62.6(4) . . . . ?
B6 B7 B8 B2 -99.7(3) . . . . ?
B6 B7 B8 B9 1.2(5) . . . . ?
B6 B7 B8 B10 37.9(3) . . . . ?
B6 B7 B10 B5 -37.4(4) . . . . ?
B6 B7 B10 B8 -137.5(3) . . . . ?
B6 B7 B10 B9 -101.1(4) . . . . ?
B7 B2 B3 C30 136.6(3) . . . . ?
B7 B2 B3 B4 101.4(3) . . . . ?
B7 B2 B3 B6 37.8(3) . . . . ?
B7 B2 B8 B1 -138.0(3) . . . . ?
B7 B2 B8 B9 -100.7(4) . . . . ?
B7 B2 B8 B10 -37.4(3) . . . . ?
B7 B3 B4 C30 99.5(3) . . . . ?
B7 B3 B4 C31 60.4(4) . . . . ?
B7 B3 B4 B5 -0.1(4) . . . . ?
B7 B3 B4 B6 -37.6(3) . . . . ?
B7 B3 B6 B4 138.4(4) . . . . ?
B7 B3 B6 B5 100.2(4) . . . . ?
B7 B3 B6 B10 36.8(3) . . . . ?
B7 B6 B10 B5 138.0(4) . . . . ?
B7 B6 B10 B8 37.9(3) . . . . ?
B7 B6 B10 B9 100.8(4) . . . . ?
B7 B8 B9 C31 -61.3(5) . . . . ?
B7 B8 B9 B1 -100.1(4) . . . . ?
B7 B8 B9 B5 -0.9(5) . . . . ?
B7 B8 B9 B10 36.4(3) . . . . ?
B7 B8 B10 B5 -101.3(4) . . . . ?
B7 B8 B10 B6 -38.3(3) . . . . ?
B7 B8 B10 B9 -139.0(3) . . . . ?
B8 B1 B2 C30 136.9(3) . . . . ?
B8 B1 B2 B3 102.0(4) . . . . ?
B8 B1 B2 B7 37.8(3) . . . . ?
B8 B1 B9 C31 -133.9(4) . . . . ?
B8 B1 B9 B5 -101.3(4) . . . . ?
B8 B1 B9 B10 -38.9(3) . . . . ?
B8 B2 B3 C30 99.4(3) . . . . ?
B8 B2 B3 B4 64.2(4) . . . . ?
B8 B2 B3 B6 0.5(4) . . . . ?
B8 B2 B3 B7 -37.3(3) . . . . ?
B8 B2 B7 B3 138.7(3) . . . . ?
B8 B2 B7 B6 101.5(4) . . . . ?
B8 B2 B7 B10 38.3(3) . . . . ?
B8 B7 B10 B5 100.2(4) . . . . ?
B8 B7 B10 B6 137.5(3) . . . . ?
B8 B7 B10 B9 36.4(3) . . . . ?
B8 B9 B10 B5 -137.8(4) . . . . ?
B8 B9 B10 B6 -100.9(4) . . . . ?
B8 B9 B10 B7 -36.6(3) . . . . ?
B9 C31 B1 C30 141.1(3) . . . . ?
B9 C31 B1 B2 102.0(4) . . . . ?
B9 C31 B1 B8 39.8(3) . . . . ?
B9 C31 B4 C30 -104.0(4) . . . . ?
B9 C31 B4 B3 -65.0(4) . . . . ?
B9 C31 B4 B5 36.8(3) . . . . ?
B9 C31 B4 B6 -2.5(4) . . . . ?
B9 C31 B5 B4 -143.1(3) . . . . ?
B9 C31 B5 B6 -103.2(3) . . . . ?
B9 C31 B5 B10 -40.7(3) . . . . ?
B9 B1 B2 C30 100.1(3) . . . . ?
B9 B1 B2 B3 65.2(4) . . . . ?
B9 B1 B2 B7 1.0(4) . . . . ?
B9 B1 B2 B8 -36.8(3) . . . . ?
B9 B1 B8 B2 138.6(4) . . . . ?
B9 B1 B8 B7 101.2(4) . . . . ?
B9 B1 B8 B10 38.7(3) . . . . ?
B9 B5 B6 B3 -62.5(4) . . . . ?
B9 B5 B6 B4 -100.1(4) . . . . ?
B9 B5 B6 B7 0.4(5) . . . . ?
B9 B5 B6 B10 37.4(3) . . . . ?
B9 B5 B10 B6 -138.5(4) . . . . ?
B9 B5 B10 B7 -100.6(4) . . . . ?
B9 B5 B10 B8 -37.3(4) . . . . ?
B9 B8 B10 B5 37.7(3) . . . . ?
B9 B8 B10 B6 100.6(4) . . . . ?
B9 B8 B10 B7 139.0(3) . . . . ?
B10 B5 B6 B3 -99.9(4) . . . . ?
B10 B5 B6 B4 -137.6(4) . . . . ?
B10 B5 B6 B7 -37.1(3) . . . . ?
B10 B5 B9 C31 133.4(3) . . . . ?
B10 B5 B9 B1 100.9(4) . . . . ?
B10 B5 B9 B8 37.8(3) . . . . ?
B10 B6 B7 B2 -101.5(4) . . . . ?
B10 B6 B7 B3 -138.2(4) . . . . ?
B10 B6 B7 B8 -38.4(3) . . . . ?
B10 B7 B8 B1 -100.5(4) . . . . ?
B10 B7 B8 B2 -137.6(3) . . . . ?
B10 B7 B8 B9 -36.8(3) . . . . ?
B10 B8 B9 C31 -97.7(4) . . . . ?
B10 B8 B9 B1 -136.5(4) . . . . ?
B10 B8 B9 B5 -37.3(3) . . . . ?
C32 O1 C35 C34 37.9(14) . . . . ?
C32 C33 C34 C35 46.7(18) . . . . ?
C33 C34 C35 O1 -49.9(14) . . . . ?
C35 O1 C32 C33 -8.8(18) . . . . ?
C32A O1 C35A C34A -26.4(16) . . . . ?
C32A C33A C34A C35A 12(2) . . . . ?
C33A C34A C35A O1 9(2) . . . . ?
C35A O1 C32A C33A 36.1(19) . . . . ?
